data_2223414
loop_
_publ_author_name
'Djedouani, Amel'
'Boufas, Sihem'
'Bendaas, Abderrahmen'
'Allain, Magali'
'Bouet, Gilles'

_publ_section_title
;
 Bis(3-acetyl-6-methyl-2-oxo-2<i>H</i>-pyran-4-olato)bis(dimethyl
 sulfoxide)nickel(II)
;
_journal_coeditor_code HG2559
_journal_issue 10
_journal_name_full 'Acta Crystallographica Section E'
_journal_page_first m1205
_journal_page_last m1206
_journal_paper_doi 10.1107/S1600536809034655
_journal_volume 65
_journal_year 2009
_chemical_formula_iupac '[Ni (C8 H7 O4)2 (C2 H6 O S)2]'
_chemical_formula_moiety 'C20 H26 Ni O10 S2'
_chemical_formula_sum 'C20 H26 Ni O10 S2'
_chemical_formula_weight 549.24
_chemical_name_systematic
;
Bis(3-acetyl-6-methyl-2-oxo-2<i>H</i>-pyran-4-olato)bis(dimethyl
sulfoxide)nickel(II)
;
_space_group_IT_number 14
_symmetry_cell_setting monoclinic
_symmetry_space_group_name_Hall '-P 2ybc'
_symmetry_space_group_name_H-M 'P 1 21/c 1'
_atom_sites_solution_hydrogens geom
_atom_sites_solution_primary direct
_atom_sites_solution_secondary difmap
_cell_angle_alpha 90
_cell_angle_beta 123.525(6)
_cell_angle_gamma 90
_cell_formula_units_Z 2
_cell_length_a 11.3850(10)
_cell_length_b 6.2833(4)
_cell_length_c 19.7434(15)
_cell_measurement_reflns_used 2190
_cell_measurement_temperature 100(2)
_cell_measurement_theta_max 27.31
_cell_measurement_theta_min 2.82
_cell_volume 1177.40(18)
_computing_cell_refinement 'DENZO and SCALEPACK (Otwinowski & Minor, 1997)'
_computing_data_collection 'COLLECT (Nonius, 2002)'
_computing_data_reduction 'DENZO and SCALEPACK (Otwinowski & Minor, 1997)'
_computing_molecular_graphics 'DIAMOND (Brandenburg, 1998) and Mercury (Macrae <i>et al.</i>,  2006)'
_computing_publication_material 'WinGX (Farrugia, 1999) and PARST (Nardelli, 1995)'
_computing_structure_refinement 'SHELXL97 (Sheldrick, 2008)'
_computing_structure_solution 'SIR92 (Altomare <i>et al.</i>,  1993)'
_diffrn_ambient_temperature 100.0(10)
_diffrn_measured_fraction_theta_full 0.973
_diffrn_measured_fraction_theta_max 0.973
_diffrn_measurement_device_type 'Nonius KappaCCD'
_diffrn_measurement_method '\f scans, and \w scans with \k offsets'
_diffrn_radiation_monochromator graphite
_diffrn_radiation_source 'fine-focus sealed X-ray tube'
_diffrn_radiation_type MoK\a
_diffrn_radiation_wavelength 0.71073
_diffrn_reflns_av_R_equivalents 0.0711
_diffrn_reflns_av_sigmaI/netI 0.0803
_diffrn_reflns_limit_h_max 14
_diffrn_reflns_limit_h_min -14
_diffrn_reflns_limit_k_max 7
_diffrn_reflns_limit_k_min -8
_diffrn_reflns_limit_l_max 25
_diffrn_reflns_limit_l_min -25
_diffrn_reflns_number 14084
_diffrn_reflns_theta_full 27.51
_diffrn_reflns_theta_max 27.51
_diffrn_reflns_theta_min 3.47
_diffrn_standards_decay_% 0
_exptl_absorpt_coefficient_mu 1.054
_exptl_absorpt_correction_T_max 0.9019
_exptl_absorpt_correction_T_min 0.9019
_exptl_absorpt_correction_type multi-scan
_exptl_absorpt_process_details '(SADABS; Bruker, 1998)'
_exptl_crystal_colour colourless
_exptl_crystal_density_diffrn 1.549
_exptl_crystal_density_method 'not measured'
_exptl_crystal_description plates
_exptl_crystal_F_000 572
_exptl_crystal_size_max 0.25
_exptl_crystal_size_mid 0.15
_exptl_crystal_size_min 0.1
_refine_diff_density_max 0.546
_refine_diff_density_min -0.973
_refine_ls_extinction_coef 0.0084(19)
_refine_ls_extinction_expression Fc^*^=kFc[1+0.001xFc^2^\l^3^/sin(2\q)]^-1/4^
_refine_ls_extinction_method 'SHELXL97 (Sheldrick, 2008)'
_refine_ls_goodness_of_fit_ref 1.111
_refine_ls_hydrogen_treatment constr
_refine_ls_matrix_type full
_refine_ls_number_parameters 156
_refine_ls_number_reflns 2628
_refine_ls_number_restraints 0
_refine_ls_restrained_S_all 1.111
_refine_ls_R_factor_all 0.0712
_refine_ls_R_factor_gt 0.0365
_refine_ls_shift/su_max 0.001
_refine_ls_shift/su_mean 0
_refine_ls_structure_factor_coef Fsqd
_refine_ls_weighting_details 'calc w=1/[\s^2^(Fo^2^+0.3428P] where P=(Fo^2^+2Fc^2^)/3'
_refine_ls_weighting_scheme calc
_refine_ls_wR_factor_gt 0.0818
_refine_ls_wR_factor_ref 0.0976
_reflns_number_gt 1962
_reflns_number_total 2628
_reflns_threshold_expression I>2\s(I)
_cod_data_source_file hg2559.cif
_cod_data_source_block I
_cod_original_cell_volume 1177.40(16)
_cod_original_sg_symbol_H-M 'P 21/c'
_cod_database_code 2223414
_cod_database_fobs_code 2223414

loop_
_symmetry_equiv_pos_as_xyz
'x, y, z'
'-x, y+1/2, -z+1/2'
'-x, -y, -z'
'x, -y-1/2, z-1/2'

loop_
_atom_site_type_symbol
_atom_site_label
_atom_site_fract_x
_atom_site_fract_y
_atom_site_fract_z
_atom_site_U_iso_or_equiv
_atom_site_adp_type
_atom_site_calc_flag
_atom_site_refinement_flags
_atom_site_occupancy
_atom_site_disorder_assembly
_atom_site_disorder_group
Ni Ni1 0.5 0.5 0.5 0.02521(16) Uani d S 1 . .
S S1 0.75777(6) 0.76611(10) 0.53190(4) 0.03283(19) Uani d . 1 . .
O O5 0.22643(18) 0.1935(3) 0.18093(9) 0.0384(4) Uani d . 1 . .
O O1 0.62169(17) 0.6626(3) 0.46467(10) 0.0387(4) Uani d . 1 . .
O O2 0.47029(16) 0.2626(3) 0.42577(9) 0.0307(4) Uani d . 1 . .
O O3 0.32165(16) 0.6292(3) 0.40600(9) 0.0316(4) Uani d . 1 . .
O O4 0.1020(2) 0.4798(3) 0.15900(11) 0.0478(5) Uani d . 1 . .
C C6 0.2779(2) 0.4022(4) 0.29848(13) 0.0252(5) Uani d . 1 . .
C C3 0.1192(3) 0.7190(4) 0.28219(15) 0.0378(6) Uani d . 1 . .
H H3A 0.1101 0.8133 0.3173 0.057 Uiso calc R 1 . .
H H3B 0.0368 0.631 0.2527 0.057 Uiso calc R 1 . .
H H3C 0.1291 0.801 0.2446 0.057 Uiso calc R 1 . .
C C10 0.3256(3) 0.0457(4) 0.23083(15) 0.0317(6) Uani d . 1 . .
C C8 0.3859(2) 0.2500(4) 0.34964(14) 0.0253(5) Uani d . 1 . .
C C9 0.3994(2) 0.0651(4) 0.31075(14) 0.0296(5) Uani d . 1 . .
H H9 0.4616 -0.0426 0.3428 0.036 Uiso calc R 1 . .
C C5 0.2474(2) 0.5807(4) 0.33237(13) 0.0265(5) Uani d . 1 . .
C C2 0.7743(3) 1.0036(4) 0.48915(18) 0.0469(7) Uani d . 1 . .
H H2A 0.7626 0.9718 0.4382 0.07 Uiso calc R 1 . .
H H2B 0.8659 1.0642 0.5256 0.07 Uiso calc R 1 . .
H H2C 0.7034 1.1033 0.4805 0.07 Uiso calc R 1 . .
C C7 0.1958(2) 0.3697(4) 0.21184(14) 0.0312(6) Uani d . 1 . .
C C4 0.3357(3) -0.1273(5) 0.18287(17) 0.0470(7) Uani d . 1 . .
H H4A 0.4053 -0.2289 0.2191 0.071 Uiso calc R 1 . .
H H4B 0.3623 -0.0679 0.1484 0.071 Uiso calc R 1 . .
H H4C 0.246 -0.1966 0.1501 0.071 Uiso calc R 1 . .
C C1 0.8954(3) 0.6199(5) 0.53594(19) 0.0526(8) Uani d . 1 . .
H H1A 0.8972 0.4776 0.5542 0.079 Uiso calc R 1 . .
H H1B 0.9841 0.6879 0.573 0.079 Uiso calc R 1 . .
H H1C 0.8792 0.6154 0.4828 0.079 Uiso calc R 1 . .

loop_
_atom_site_aniso_label
_atom_site_aniso_U_11
_atom_site_aniso_U_22
_atom_site_aniso_U_33
_atom_site_aniso_U_12
_atom_site_aniso_U_13
_atom_site_aniso_U_23
Ni1 0.0190(2) 0.0297(3) 0.0197(2) 0.00047(17) 0.00610(17) -0.00322(16)
S1 0.0280(3) 0.0421(4) 0.0247(3) -0.0061(3) 0.0122(3) -0.0037(3)
O5 0.0403(10) 0.0450(11) 0.0241(9) 0.0070(8) 0.0141(8) -0.0024(7)
O1 0.0292(9) 0.0534(11) 0.0275(9) -0.0120(8) 0.0119(8) -0.0051(8)
O2 0.0245(8) 0.0336(9) 0.0212(8) 0.0057(7) 0.0046(7) -0.0021(7)
O3 0.0257(8) 0.0336(10) 0.0260(9) 0.0043(7) 0.0083(7) -0.0040(7)
O4 0.0461(12) 0.0539(12) 0.0237(9) 0.0148(10) 0.0068(8) 0.0052(8)
C6 0.0210(11) 0.0284(13) 0.0226(11) -0.0001(10) 0.0099(9) 0.0003(9)
C3 0.0292(13) 0.0375(15) 0.0335(13) 0.0092(11) 0.0090(11) -0.0011(11)
C10 0.0273(13) 0.0352(14) 0.0342(13) -0.0012(11) 0.0179(11) -0.0038(10)
C8 0.0209(11) 0.0285(12) 0.0255(11) -0.0034(10) 0.0122(9) -0.0008(9)
C9 0.0225(12) 0.0309(13) 0.0286(13) 0.0003(10) 0.0098(10) -0.0023(10)
C5 0.0202(11) 0.0286(13) 0.0266(12) -0.0018(10) 0.0104(10) 0.0025(9)
C2 0.0358(15) 0.0372(16) 0.0524(17) 0.0002(12) 0.0148(13) 0.0047(12)
C7 0.0292(13) 0.0347(14) 0.0264(12) 0.0010(11) 0.0132(10) 0.0013(10)
C4 0.0510(17) 0.0524(18) 0.0395(15) 0.0046(15) 0.0262(14) -0.0127(13)
C1 0.0350(15) 0.0460(18) 0.0587(19) 0.0043(14) 0.0144(14) -0.0056(14)

loop_
_atom_type_symbol
_atom_type_description
_atom_type_scat_dispersion_real
_atom_type_scat_dispersion_imag
_atom_type_scat_source
C C 0.0033 0.0000 'International Tables Vol C Tables 4.2.6.8 and 6.1.1.4'
H H 0.0000 0.0000 'International Tables Vol C Tables 4.2.6.8 and 6.1.1.4'
N N 0.0061 0.0000 'International Tables Vol C Tables 4.2.6.8 and 6.1.1.4'
O O 0.0106 0.0000 'International Tables Vol C Tables 4.2.6.8 and 6.1.1.4'

loop_
_geom_angle_atom_site_label_1
_geom_angle_atom_site_label_2
_geom_angle_atom_site_label_3
_geom_angle_site_symmetry_1
_geom_angle_site_symmetry_3
_geom_angle
_geom_angle_publ_flag
O2 Ni1 O2 3_666 . 180 ?
O2 Ni1 O3 3_666 . 92.94(6) ?
O2 Ni1 O3 . . 87.06(6) ?
O2 Ni1 O3 3_666 3_666 87.06(6) ?
O2 Ni1 O3 . 3_666 92.94(6) ?
O3 Ni1 O3 . 3_666 180.0000(10) ?
O2 Ni1 O1 3_666 3_666 89.72(7) ?
O2 Ni1 O1 . 3_666 90.28(7) ?
O3 Ni1 O1 . 3_666 89.31(7) ?
O3 Ni1 O1 3_666 3_666 90.69(7) ?
O2 Ni1 O1 3_666 . 90.28(7) ?
O2 Ni1 O1 . . 89.72(7) ?
O3 Ni1 O1 . . 90.69(7) ?
O3 Ni1 O1 3_666 . 89.31(7) ?
O1 Ni1 O1 3_666 . 180 ?
O1 S1 C2 . . 105.60(12) ?
O1 S1 C1 . . 105.41(12) ?
C2 S1 C1 . . 97.65(15) ?
C10 O5 C7 . . 121.85(18) ?
S1 O1 Ni1 . . 116.97(9) ?
C8 O2 Ni1 . . 129.32(15) ?
C5 O3 Ni1 . . 131.49(15) ?
C8 C6 C7 . . 118.8(2) ?
C8 C6 C5 . . 121.45(19) ?
C7 C6 C5 . . 119.74(19) ?
C5 C3 H3A . . 109.5 ?
C5 C3 H3B . . 109.5 ?
H3A C3 H3B . . 109.5 ?
C5 C3 H3C . . 109.5 ?
H3A C3 H3C . . 109.5 ?
H3B C3 H3C . . 109.5 ?
C9 C10 O5 . . 121.6(2) ?
C9 C10 C4 . . 127.3(2) ?
O5 C10 C4 . . 111.1(2) ?
O2 C8 C6 . . 125.9(2) ?
O2 C8 C9 . . 116.6(2) ?
C6 C8 C9 . . 117.4(2) ?
C10 C9 C8 . . 121.6(2) ?
C10 C9 H9 . . 119.2 ?
C8 C9 H9 . . 119.2 ?
O3 C5 C6 . . 123.2(2) ?
O3 C5 C3 . . 114.3(2) ?
C6 C5 C3 . . 122.51(19) ?
S1 C2 H2A . . 109.5 ?
S1 C2 H2B . . 109.5 ?
H2A C2 H2B . . 109.5 ?
S1 C2 H2C . . 109.5 ?
H2A C2 H2C . . 109.5 ?
H2B C2 H2C . . 109.5 ?
O4 C7 O5 . . 112.9(2) ?
O4 C7 C6 . . 128.7(2) ?
O5 C7 C6 . . 118.4(2) ?
C10 C4 H4A . . 109.5 ?
C10 C4 H4B . . 109.5 ?
H4A C4 H4B . . 109.5 ?
C10 C4 H4C . . 109.5 ?
H4A C4 H4C . . 109.5 ?
H4B C4 H4C . . 109.5 ?
S1 C1 H1A . . 109.5 ?
S1 C1 H1B . . 109.5 ?
H1A C1 H1B . . 109.5 ?
S1 C1 H1C . . 109.5 ?
H1A C1 H1C . . 109.5 ?
H1B C1 H1C . . 109.5 ?

loop_
_geom_bond_atom_site_label_1
_geom_bond_atom_site_label_2
_geom_bond_site_symmetry_2
_geom_bond_distance
_geom_bond_publ_flag
Ni1 O2 3_666 1.9849(16) yes
Ni1 O2 . 1.9849(16) yes
Ni1 O3 . 2.0159(15) yes
Ni1 O3 3_666 2.0159(15) yes
Ni1 O1 3_666 2.1255(18) yes
Ni1 O1 . 2.1255(18) yes
S1 O1 . 1.5211(17) ?
S1 C2 . 1.775(3) ?
S1 C1 . 1.780(3) ?
O5 C10 . 1.371(3) ?
O5 C7 . 1.398(3) ?
O2 C8 . 1.262(3) ?
O3 C5 . 1.250(3) ?
O4 C7 . 1.215(3) ?
C6 C8 . 1.440(3) ?
C6 C7 . 1.441(3) ?
C6 C5 . 1.443(3) ?
C3 C5 . 1.507(3) ?
C3 H3A . 0.96 ?
C3 H3B . 0.96 ?
C3 H3C . 0.96 ?
C10 C9 . 1.321(3) ?
C10 C4 . 1.487(4) ?
C8 C9 . 1.447(3) ?
C9 H9 . 0.93 ?
C2 H2A . 0.96 ?
C2 H2B . 0.96 ?
C2 H2C . 0.96 ?
C4 H4A . 0.96 ?
C4 H4B . 0.96 ?
C4 H4C . 0.96 ?
C1 H1A . 0.96 ?
C1 H1B . 0.96 ?
C1 H1C . 0.96 ?

loop_
_geom_hbond_atom_site_label_D
_geom_hbond_atom_site_label_H
_geom_hbond_atom_site_label_A
_geom_hbond_site_symmetry_A
_geom_hbond_distance_DH
_geom_hbond_distance_HA
_geom_hbond_distance_DA
_geom_hbond_angle_DHA
_geom_hbond_publ_flag
C1 H1B O4 4_676 0.9600 2.5500 3.384(4) 145.00 yes
C2 H2B O4 4_676 0.9600 2.5300 3.370(4) 146.00 yes
C2 H2C O2 1_565 0.9600 2.4600 3.378(4) 160.00 yes
